data_2212063
loop_
_publ_author_name
'Rubin-Preminger, Janice M.'
'Englert, Ulli'

_publ_section_title
;
 3,4-Diaminopyridine
;
_journal_coeditor_code BT2244
_journal_issue 2
_journal_name_full 'Acta Crystallographica Section E'
_journal_page_first o757
_journal_page_last o758
_journal_paper_doi 10.1107/S1600536807001444
_journal_volume 63
_journal_year 2007
_chemical_formula_iupac 'C5 H7 N3'
_chemical_formula_moiety 'C5 H7 N3'
_chemical_formula_sum 'C5 H7 N3'
_chemical_formula_weight 109.13
_chemical_melting_point 217.0(10)
_chemical_name_common 3,4-diaminopyridine
_chemical_name_systematic
;
3,4-diaminopyridine
;
_space_group_IT_number 19
_symmetry_cell_setting orthorhombic
_symmetry_space_group_name_Hall 'P 2ac 2ab'
_symmetry_space_group_name_H-M 'P 21 21 21'
_atom_sites_solution_hydrogens difmap
_atom_sites_solution_primary direct
_atom_sites_solution_secondary difmap
_cell_angle_alpha 90.00
_cell_angle_beta 90.00
_cell_angle_gamma 90.00
_cell_formula_units_Z 4
_cell_length_a 5.5815(18)
_cell_length_b 7.352(2)
_cell_length_c 12.579(4)
_cell_measurement_reflns_used 579
_cell_measurement_temperature 120(2)
_cell_measurement_theta_max 21.63
_cell_measurement_theta_min 3.15
_cell_volume 516.2(3)
_computing_cell_refinement SMART
_computing_data_collection 'SMART (Bruker, 2001)'
_computing_data_reduction 'SAINT (Bruker, 1999)'
_computing_molecular_graphics 'PLATON (Spek, 2003)'
_computing_publication_material SHELXL97
_computing_structure_refinement 'SHELXL97 (Sheldrick, 1997)'
_computing_structure_solution 'SHELXS97 (Sheldrick, 1997)'
_diffrn_ambient_temperature 120(2)
_diffrn_measured_fraction_theta_full 1.000
_diffrn_measured_fraction_theta_max 1.000
_diffrn_measurement_device_type 'Bruker SMART CCD area-detector'
_diffrn_measurement_method \w
_diffrn_radiation_monochromator graphite
_diffrn_radiation_source 'fine-focus sealed tube'
_diffrn_radiation_type MoK\a
_diffrn_radiation_wavelength 0.71073
_diffrn_reflns_av_R_equivalents 0.0565
_diffrn_reflns_av_sigmaI/netI 0.0308
_diffrn_reflns_limit_h_max 6
_diffrn_reflns_limit_h_min -6
_diffrn_reflns_limit_k_max 9
_diffrn_reflns_limit_k_min -9
_diffrn_reflns_limit_l_max 15
_diffrn_reflns_limit_l_min -15
_diffrn_reflns_number 5342
_diffrn_reflns_theta_full 25.88
_diffrn_reflns_theta_max 25.88
_diffrn_reflns_theta_min 3.21
_diffrn_standards_number 0
_exptl_absorpt_coefficient_mu 0.094
_exptl_absorpt_correction_type none
_exptl_crystal_colour yellow
_exptl_crystal_density_diffrn 1.404
_exptl_crystal_density_method 'not measured'
_exptl_crystal_description platelet
_exptl_crystal_F_000 232
_exptl_crystal_size_max 0.20
_exptl_crystal_size_mid 0.15
_exptl_crystal_size_min 0.02
_refine_diff_density_max .182
_refine_diff_density_min -.131
_refine_ls_extinction_method none
_refine_ls_goodness_of_fit_ref 1.089
_refine_ls_hydrogen_treatment constr
_refine_ls_matrix_type full
_refine_ls_number_parameters 73
_refine_ls_number_reflns 614
_refine_ls_number_restraints 0
_refine_ls_restrained_S_all 1.089
_refine_ls_R_factor_all 0.0416
_refine_ls_R_factor_gt 0.0363
_refine_ls_shift/su_max 0.000
_refine_ls_shift/su_mean 0.000
_refine_ls_structure_factor_coef Fsqd
_refine_ls_weighting_details 'calc w=1/[\s^2^(Fo^2^)+(0.03P)^2^+0.2P] where P=(Fo^2^+2Fc^2^)/3'
_refine_ls_weighting_scheme calc
_refine_ls_wR_factor_gt 0.0786
_refine_ls_wR_factor_ref 0.0806
_reflns_number_gt 562
_reflns_number_total 614
_reflns_threshold_expression I>2\s(I)
_cod_data_source_file bt2244.cif
_cod_data_source_block I
_cod_depositor_comments
;
The following automatic conversions were performed:
'_symmetry_cell_setting' value 'Orthorhombic' changed to 'orthorhombic'
according to '/home/saulius/struct/CIF-dictionaries/cif_core.dic'
dictionary named 'cif_core.dic' version 2.4.1 from 2010-06-29.

Automatic conversion script
Id: cif_fix_enum 1527 2010-12-29 10:47:43Z saulius 

The following automatic conversions were performed:

'_chemical_melting_point' value '216-218' was changed to '217.0(10)'
- the average value was taken and precision was estimated.

Automatic conversion script
Id: cif_fix_values 1646 2011-03-28 12:23:43Z adriana 

The following automatic conversions were performed:

'_chemical_melting_point' value '216-218' was changed to '217.0(10)'
- the average value was taken and precision was
estimated.

'_symmetry_cell_setting' value 'Orthorhombic' changed to
'orthorhombic' according to
/home/saulius/struct/CIF-dictionaries/cif_core.dic dictionary named
'cif_core.dic' version 2.4.1 from 2010-06-29.

Automatic conversion script
Id: cif_fix_values 1715 2011-07-08 13:25:40Z adriana 
;
_cod_database_code 2212063
_cod_database_fobs_code 2212063

loop_
_symmetry_equiv_pos_as_xyz
'x, y, z'
'-x+1/2, -y, z+1/2'
'-x, y+1/2, -z+1/2'
'x+1/2, -y+1/2, -z'

loop_
_atom_site_type_symbol
_atom_site_label
_atom_site_fract_x
_atom_site_fract_y
_atom_site_fract_z
_atom_site_U_iso_or_equiv
_atom_site_adp_type
_atom_site_calc_flag
_atom_site_refinement_flags
_atom_site_occupancy
N N1 0.3611(4) -0.0405(3) -0.07697(14) 0.0174(5) Uani d . 1
N N2 0.1059(4) -0.1199(3) 0.19043(15) 0.0179(5) Uani d . 1
H H2A -0.0323 -0.1671 0.1660 0.021 Uiso d R 1
H H2B 0.0860 -0.0457 0.2466 0.021 Uiso d R 1
N N3 0.5142(4) 0.0869(3) 0.24078(16) 0.0232(5) Uani d . 1
H H3A 0.3981 0.0706 0.2895 0.028 Uiso d R 1
H H3B 0.6313 0.1691 0.2511 0.028 Uiso d R 1
C C2 0.2151(4) -0.0877(3) 0.00339(18) 0.0162(5) Uani d . 1
H H2 0.0721 -0.1508 -0.0144 0.019 Uiso calc R 1
C C3 0.2559(4) -0.0521(3) 0.10995(17) 0.0138(5) Uani d . 1
C C4 0.4643(4) 0.0466(3) 0.13767(18) 0.0165(5) Uani d . 1
C C5 0.6169(4) 0.0952(3) 0.05459(18) 0.0175(5) Uani d . 1
H H5 0.7602 0.1602 0.0693 0.021 Uiso calc R 1
C C6 0.5607(4) 0.0493(3) -0.04904(18) 0.0182(5) Uani d . 1
H H6 0.6696 0.0833 -0.1036 0.022 Uiso calc R 1

loop_
_atom_site_aniso_label
_atom_site_aniso_U_11
_atom_site_aniso_U_22
_atom_site_aniso_U_33
_atom_site_aniso_U_12
_atom_site_aniso_U_13
_atom_site_aniso_U_23
N1 0.0197(11) 0.0162(9) 0.0163(10) 0.0012(9) -0.0006(8) 0.0005(8)
N2 0.0183(10) 0.0209(10) 0.0143(10) -0.0038(8) 0.0006(9) -0.0021(8)
N3 0.0244(11) 0.0277(11) 0.0174(10) -0.0095(10) 0.0000(9) -0.0030(9)
C2 0.0145(12) 0.0139(11) 0.0202(11) 0.0005(9) -0.0033(10) 0.0007(9)
C3 0.0139(11) 0.0112(10) 0.0164(11) 0.0038(10) 0.0013(10) 0.0021(9)
C4 0.0204(12) 0.0113(10) 0.0179(11) 0.0024(10) -0.0020(10) -0.0004(9)
C5 0.0140(11) 0.0151(11) 0.0233(12) -0.0004(10) -0.0006(11) 0.0000(10)
C6 0.0168(13) 0.0188(12) 0.0190(12) 0.0000(10) 0.0038(10) 0.0024(11)

loop_
_atom_type_symbol
_atom_type_description
_atom_type_scat_dispersion_real
_atom_type_scat_dispersion_imag
_atom_type_scat_source
C C 0.0033 0.0016 'International Tables Vol C Tables 4.2.6.8 and 6.1.1.4'
H H 0.0000 0.0000 'International Tables Vol C Tables 4.2.6.8 and 6.1.1.4'
N N 0.0061 0.0033 'International Tables Vol C Tables 4.2.6.8 and 6.1.1.4'

loop_
_geom_angle_atom_site_label_1
_geom_angle_atom_site_label_2
_geom_angle_atom_site_label_3
_geom_angle
C6 N1 C2 115.69(19)
C3 N2 H2A 113.6
C3 N2 H2B 115.1
H2A N2 H2B 113.4
C4 N3 H3A 118.3
C4 N3 H3B 115.7
H3A N3 H3B 120.9
N1 C2 C3 125.4(2)
N1 C2 H2 117.3
C3 C2 H2 117.3
C2 C3 N2 122.2(2)
C2 C3 C4 118.1(2)
N2 C3 C4 119.63(19)
N3 C4 C5 122.3(2)
N3 C4 C3 121.0(2)
C5 C4 C3 116.7(2)
C6 C5 C4 120.4(2)
C6 C5 H5 119.8
C4 C5 H5 119.8
N1 C6 C5 123.7(2)
N1 C6 H6 118.1
C5 C6 H6 118.1

loop_
_geom_bond_atom_site_label_1
_geom_bond_atom_site_label_2
_geom_bond_distance
N1 C6 1.342(3)
N1 C2 1.344(3)
N2 C3 1.405(3)
N2 H2A 0.9000
N2 H2B 0.9000
N3 C4 1.359(3)
N3 H3A 0.9000
N3 H3B 0.9000
C2 C3 1.385(3)
C2 H2 0.9500
C3 C4 1.415(3)
C4 C5 1.395(3)
C5 C6 1.383(3)
C5 H5 0.9500
C6 H6 0.9500

loop_
_geom_hbond_atom_site_label_D
_geom_hbond_atom_site_label_H
_geom_hbond_atom_site_label_A
_geom_hbond_site_symmetry_A
_geom_hbond_distance_DH
_geom_hbond_distance_HA
_geom_hbond_distance_DA
_geom_hbond_angle_DHA
_geom_hbond_publ_flag
N2 H2A N1 4_445 .90 2.50 3.184(3) 134 yes
N2 H2B N1 2_555 .90 2.33 3.160(3) 154 yes
N3 H3A N2 . .90 2.48 2.812(3) 102 yes
N3 H3A N1 2_555 .90 2.23 3.124(3) 174 yes
N3 H3B N2 3_655 .90 2.26 3.145(3) 169 yes

loop_
_geom_torsion_atom_site_label_1
_geom_torsion_atom_site_label_2
_geom_torsion_atom_site_label_3
_geom_torsion_atom_site_label_4
_geom_torsion
C6 N1 C2 C3 -0.4(3)
N1 C2 C3 N2 -174.1(2)
N1 C2 C3 C4 1.9(3)
C2 C3 C4 N3 179.7(2)
N2 C3 C4 N3 -4.2(3)
C2 C3 C4 C5 -2.0(3)
N2 C3 C4 C5 174.1(2)
N3 C4 C5 C6 179.1(2)
C3 C4 C5 C6 0.8(3)
C2 N1 C6 C5 -1.0(3)
C4 C5 C6 N1 0.7(4)

loop_
_cod_related_entry_id
_cod_related_entry_database
_cod_related_entry_code
1 ChemSpider 5705
